data_7005142
loop_
_publ_author_name
'Yang, Lei'
'Powell, Douglas R.'
'Houser, Robert P.'

_publ_section_title
;
 Structural variation in copper(I) complexes with pyridylmethylamide
 ligands: structural analysis with a new four-coordinate geometry
 index, tau4.
;
_journal_issue 9
_journal_name_full 'Dalton transactions (Cambridge, England : 2003)'
_journal_page_first 955
_journal_page_last 964
_journal_paper_doi 10.1039/b617136b
_journal_year 2007
_chemical_formula_moiety 'C16 H20 Cu N4 O2, P F6'
_chemical_formula_sum 'C16 H20 Cu F6 N4 O2 P'
_chemical_formula_weight 508.87
_chemical_name_systematic
;
?
;
_space_group_IT_number 14
_symmetry_cell_setting monoclinic
_symmetry_space_group_name_Hall '-P 2yn'
_symmetry_space_group_name_H-M 'P 1 21/n 1'
_atom_sites_solution_hydrogens geom
_atom_sites_solution_primary direct
_atom_sites_solution_secondary difmap
_audit_creation_method SHELXL-97
_cell_angle_alpha 90.00
_cell_angle_beta 99.355(5)
_cell_angle_gamma 90.00
_cell_formula_units_Z 4
_cell_length_a 9.5739(16)
_cell_length_b 8.5420(14)
_cell_length_c 25.145(4)
_cell_measurement_reflns_used 8744
_cell_measurement_temperature 87(2)
_cell_measurement_theta_max 28.14
_cell_measurement_theta_min 2.18
_cell_volume 2029.0(6)
_computing_cell_refinement 'Bruker SMART'
_computing_data_collection 'Bruker SMART'
_computing_data_reduction 'Bruker SAINT'
_computing_molecular_graphics 'SHELXTL (Sheldrick, 2000)'
_computing_publication_material 'SHELXTL (Sheldrick, 2000)'
_computing_structure_refinement 'SHELXTL (Sheldrick, 2000)'
_computing_structure_solution 'SHELXTL (Sheldrick, 2000)'
_diffrn_ambient_temperature 87(2)
_diffrn_measured_fraction_theta_full 1.000
_diffrn_measured_fraction_theta_max 1.000
_diffrn_measurement_device_type 'Bruker APEX'
_diffrn_measurement_method '\w scans'
_diffrn_radiation_monochromator graphite
_diffrn_radiation_source 'fine-focus sealed tube'
_diffrn_radiation_type MoK\a
_diffrn_radiation_wavelength 0.71073
_diffrn_reflns_av_R_equivalents 0.0255
_diffrn_reflns_av_sigmaI/netI 0.0168
_diffrn_reflns_limit_h_max 11
_diffrn_reflns_limit_h_min -11
_diffrn_reflns_limit_k_max 10
_diffrn_reflns_limit_k_min -10
_diffrn_reflns_limit_l_max 30
_diffrn_reflns_limit_l_min -30
_diffrn_reflns_number 20208
_diffrn_reflns_theta_full 26.00
_diffrn_reflns_theta_max 26.00
_diffrn_reflns_theta_min 1.64
_diffrn_standards_number 0
_exptl_absorpt_coefficient_mu 1.230
_exptl_absorpt_correction_T_max 0.659
_exptl_absorpt_correction_T_min 0.543
_exptl_absorpt_correction_type multi-scan
_exptl_absorpt_process_details 'SADABS (Sheldrick, 2002)'
_exptl_crystal_colour blue
_exptl_crystal_density_diffrn 1.666
_exptl_crystal_density_method 'not measured'
_exptl_crystal_description block
_exptl_crystal_F_000 1032
_exptl_crystal_size_max 0.56
_exptl_crystal_size_mid 0.45
_exptl_crystal_size_min 0.37
_refine_diff_density_max 0.340
_refine_diff_density_min -0.224
_refine_diff_density_rms 0.053
_refine_ls_extinction_method none
_refine_ls_goodness_of_fit_ref 1.007
_refine_ls_hydrogen_treatment constr
_refine_ls_matrix_type full
_refine_ls_number_parameters 400
_refine_ls_number_reflns 3987
_refine_ls_number_restraints 1291
_refine_ls_restrained_S_all 1.125
_refine_ls_R_factor_all 0.0278
_refine_ls_R_factor_gt 0.0259
_refine_ls_shift/su_max 0.005
_refine_ls_shift/su_mean 0.000
_refine_ls_structure_factor_coef Fsqd
_refine_ls_weighting_details 'calc w=1/[\s^2^(Fo^2^)+(0.0450P)^2^+1.0000P] where P=(Fo^2^+2Fc^2^)/3'
_refine_ls_weighting_scheme calc
_refine_ls_wR_factor_gt 0.0718
_refine_ls_wR_factor_ref 0.0733
_reflns_number_gt 3721
_reflns_number_total 3987
_reflns_threshold_expression I>2\s(I)
_cod_data_source_file b617136b.txt
_cod_data_source_block compound_1
_cod_depositor_comments
;
The following automatic conversions were performed:
'_symmetry_cell_setting' value 'Monoclinic' changed to 'monoclinic'
according to '/home/saulius/struct/CIF-dictionaries/cif_core.dic'
dictionary named 'cif_core.dic' version 2.4.1 from 2010-06-29.

Automatic conversion script
Id: cif_fix_enum 1527 2010-12-29 10:47:43Z saulius 
;
_cod_original_sg_symbol_H-M 'P 21/n'
_cod_database_code 7005142

loop_
_symmetry_equiv_pos_as_xyz
'x, y, z'
'-x+1/2, y+1/2, -z+1/2'
'-x, -y, -z'
'x-1/2, -y-1/2, z-1/2'

loop_
_atom_site_label
_atom_site_type_symbol
_atom_site_fract_x
_atom_site_fract_y
_atom_site_fract_z
_atom_site_U_iso_or_equiv
_atom_site_adp_type
_atom_site_occupancy
_atom_site_symmetry_multiplicity
_atom_site_calc_flag
_atom_site_refinement_flags
_atom_site_disorder_assembly
_atom_site_disorder_group
Cu1 Cu 0.54531(2) 0.66597(3) 0.606823(8) 0.02647(9) Uani 1 1 d . . .
C1 C 0.3682(2) 0.8276(2) 0.52234(8) 0.0300(4) Uani 1 1 d . . .
H1 H 0.3165 0.8520 0.5505 0.036 Uiso 1 1 calc R . .
C2 C 0.3221(2) 0.8881(2) 0.47180(8) 0.0345(4) Uani 1 1 d . . .
H2 H 0.2394 0.9513 0.4652 0.041 Uiso 1 1 calc R . .
C3 C 0.3979(2) 0.8556(3) 0.43095(8) 0.0372(5) Uani 1 1 d . . .
H3 H 0.3689 0.8968 0.3958 0.045 Uiso 1 1 calc R . .
C4 C 0.5165(2) 0.7620(2) 0.44208(7) 0.0327(4) Uani 1 1 d . . .
H4 H 0.5703 0.7383 0.4145 0.039 Uiso 1 1 calc R . .
C5 C 0.55700(19) 0.7027(2) 0.49364(7) 0.0250(3) Uani 1 1 d . . .
C6 C 0.68539(19) 0.5996(2) 0.50743(7) 0.0274(4) Uani 1 1 d . . .
H6A H 0.6708 0.5281 0.5370 0.033 Uiso 1 1 calc R . .
H6B H 0.6955 0.5347 0.4757 0.033 Uiso 1 1 calc R . .
C7 C 0.85669(19) 0.7378(2) 0.57414(7) 0.0271(4) Uani 1 1 d . . .
C8 C 1.0019(2) 0.8097(3) 0.58620(9) 0.0389(5) Uani 1 1 d . . .
H8A H 0.9955 0.9130 0.6026 0.058 Uiso 1 1 d R . .
H8B H 1.0407 0.8208 0.5527 0.058 Uiso 1 1 d R . .
H8C H 1.0640 0.7421 0.6112 0.058 Uiso 1 1 d R . .
C9 C 0.69530(19) 0.4510(2) 0.68059(8) 0.0309(4) Uani 1 1 d . . .
H9 H 0.7529 0.4438 0.6533 0.037 Uiso 1 1 calc R . .
C10 C 0.7370(2) 0.3717(2) 0.72830(8) 0.0360(4) Uani 1 1 d . . .
H10 H 0.8211 0.3107 0.7334 0.043 Uiso 1 1 calc R . .
C11 C 0.6553(2) 0.3822(2) 0.76839(8) 0.0386(5) Uani 1 1 d . . .
H11 H 0.6828 0.3306 0.8019 0.046 Uiso 1 1 calc R . .
C12 C 0.5323(2) 0.4694(2) 0.75878(7) 0.0346(4) Uani 1 1 d . . .
H12 H 0.4736 0.4774 0.7857 0.041 Uiso 1 1 calc R . .
C13 C 0.49454(19) 0.5453(2) 0.70978(7) 0.0263(4) Uani 1 1 d . . .
C14 C 0.3628(2) 0.6438(2) 0.69852(8) 0.0319(4) Uani 1 1 d . . .
H14A H 0.3280 0.6446 0.6592 0.038 Uiso 1 1 calc R . .
H14B H 0.2884 0.5961 0.7164 0.038 Uiso 1 1 calc R . .
C15 C 0.43788(18) 0.9148(2) 0.68787(7) 0.0281(4) Uani 1 1 d . . .
C16 C 0.4604(2) 1.0747(2) 0.71249(8) 0.0347(4) Uani 1 1 d . . .
H16A H 0.5526 1.1152 0.7068 0.052 Uiso 1 1 d R . .
H16B H 0.4579 1.0682 0.7512 0.052 Uiso 1 1 d R . .
H16C H 0.3854 1.1452 0.6955 0.052 Uiso 1 1 d R . .
N1 N 0.48336(15) 0.73522(17) 0.53370(6) 0.0244(3) Uani 1 1 d . . .
N2 N 0.81559(16) 0.68733(18) 0.52375(6) 0.0273(3) Uani 1 1 d . . .
H2N H 0.8695 0.7080 0.4994 0.033 Uiso 1 1 calc R . .
N3 N 0.57665(15) 0.53797(18) 0.67101(6) 0.0255(3) Uani 1 1 d . . .
N4 N 0.38708(17) 0.80481(19) 0.71740(6) 0.0299(3) Uani 1 1 d . . .
H4N H 0.3676 0.8303 0.7493 0.036 Uiso 1 1 calc R . .
O1 O 0.78113(14) 0.72657(18) 0.60915(5) 0.0339(3) Uani 1 1 d . . .
O2 O 0.46482(17) 0.88835(17) 0.64266(5) 0.0389(3) Uani 1 1 d . . .
P1 P 0.9386(6) 0.6938(7) 0.3806(2) 0.0305(11) Uani 0.403(8) 1 d PDU A 1
F1 F 1.0381(8) 0.6026(9) 0.4264(3) 0.077(2) Uani 0.403(8) 1 d PDU A 1
F2 F 0.8049(8) 0.5992(11) 0.3926(3) 0.061(2) Uani 0.403(8) 1 d PDU A 1
F3 F 0.9649(10) 0.5631(12) 0.3379(3) 0.048(2) Uani 0.403(8) 1 d PDU A 1
F4 F 0.8398(8) 0.7859(14) 0.3335(3) 0.066(3) Uani 0.403(8) 1 d PDU A 1
F5 F 1.0693(7) 0.7904(10) 0.3668(4) 0.0426(17) Uani 0.403(8) 1 d PDU A 1
F6 F 0.9123(12) 0.8233(9) 0.4231(4) 0.065(2) Uani 0.403(8) 1 d PDU A 1
P1' P 0.9194(6) 0.6969(8) 0.3784(2) 0.0273(13) Uani 0.308(4) 1 d PDU B 2
F1' F 0.9718(8) 0.5864(10) 0.4277(3) 0.062(2) Uani 0.308(4) 1 d PDU B 2
F2' F 0.7634(6) 0.6288(10) 0.3743(3) 0.0470(17) Uani 0.308(4) 1 d PDU B 2
F3' F 0.9534(12) 0.5644(13) 0.3377(4) 0.050(3) Uani 0.308(4) 1 d PDU B 2
F4' F 0.8661(10) 0.8080(11) 0.3280(3) 0.051(2) Uani 0.308(4) 1 d PDU B 2
F5' F 1.0728(8) 0.7667(13) 0.3809(4) 0.065(3) Uani 0.308(4) 1 d PDU B 2
F6' F 0.8800(10) 0.8288(10) 0.4179(4) 0.037(2) Uani 0.308(4) 1 d PDU B 2
P1" P 0.9227(6) 0.6789(6) 0.3816(2) 0.0363(15) Uani 0.289(7) 1 d PDU C 3
F2" F 0.8158(9) 0.5616(10) 0.4031(4) 0.058(2) Uani 0.289(7) 1 d PDU C 3
F1" F 1.0224(7) 0.6694(12) 0.4378(2) 0.063(2) Uani 0.289(7) 1 d PDU C 3
F3" F 1.0007(8) 0.5346(7) 0.3595(4) 0.0559(19) Uani 0.289(7) 1 d PDU C 3
F4" F 0.8205(6) 0.6875(12) 0.3250(2) 0.0546(17) Uani 0.289(7) 1 d PDU C 3
F5" F 1.0279(9) 0.7956(9) 0.3591(4) 0.054(2) Uani 0.289(7) 1 d PDU C 3
F6" F 0.8421(10) 0.8234(9) 0.4025(4) 0.054(2) Uani 0.289(7) 1 d PDU C 3

loop_
_atom_site_aniso_label
_atom_site_aniso_U_11
_atom_site_aniso_U_22
_atom_site_aniso_U_33
_atom_site_aniso_U_23
_atom_site_aniso_U_13
_atom_site_aniso_U_12
Cu1 0.02888(14) 0.03305(15) 0.01750(13) 0.00230(8) 0.00386(9) -0.00053(8)
C1 0.0266(9) 0.0347(10) 0.0281(9) -0.0016(7) 0.0025(7) -0.0016(7)
C2 0.0300(9) 0.0353(10) 0.0352(10) 0.0055(8) -0.0041(8) -0.0020(8)
C3 0.0382(11) 0.0439(11) 0.0265(10) 0.0109(8) -0.0033(8) -0.0090(9)
C4 0.0348(10) 0.0428(11) 0.0208(9) 0.0009(8) 0.0050(7) -0.0103(8)
C5 0.0273(9) 0.0274(8) 0.0199(8) -0.0022(7) 0.0030(7) -0.0084(7)
C6 0.0295(9) 0.0294(9) 0.0241(8) -0.0043(7) 0.0067(7) -0.0043(7)
C7 0.0268(9) 0.0267(9) 0.0275(9) 0.0015(7) 0.0038(7) -0.0014(7)
C8 0.0283(10) 0.0459(12) 0.0418(12) -0.0013(9) 0.0037(9) -0.0095(9)
C9 0.0268(9) 0.0339(10) 0.0315(10) 0.0012(8) 0.0036(7) -0.0024(7)
C10 0.0354(10) 0.0315(10) 0.0376(11) 0.0038(8) -0.0047(8) -0.0022(8)
C11 0.0566(13) 0.0306(10) 0.0246(9) 0.0046(8) -0.0057(9) -0.0061(9)
C12 0.0513(12) 0.0316(10) 0.0224(9) -0.0013(7) 0.0104(8) -0.0093(9)
C13 0.0302(9) 0.0256(9) 0.0233(8) -0.0029(7) 0.0051(7) -0.0078(7)
C14 0.0277(9) 0.0349(10) 0.0349(10) -0.0019(8) 0.0108(8) -0.0061(8)
C15 0.0258(9) 0.0335(10) 0.0250(9) 0.0003(7) 0.0048(7) 0.0032(7)
C16 0.0416(11) 0.0309(10) 0.0323(10) -0.0011(8) 0.0082(8) 0.0043(8)
N1 0.0258(7) 0.0280(8) 0.0191(7) -0.0006(6) 0.0028(6) -0.0032(6)
N2 0.0254(8) 0.0336(8) 0.0244(8) -0.0004(6) 0.0086(6) -0.0038(6)
N3 0.0250(7) 0.0307(8) 0.0206(7) 0.0012(6) 0.0032(6) -0.0041(6)
N4 0.0322(8) 0.0341(8) 0.0256(8) -0.0026(6) 0.0114(6) 0.0000(6)
O1 0.0304(7) 0.0485(8) 0.0229(6) -0.0040(6) 0.0046(5) -0.0084(6)
O2 0.0584(9) 0.0359(8) 0.0257(7) 0.0002(6) 0.0168(6) 0.0005(7)
P1 0.0333(16) 0.038(2) 0.0212(17) 0.0031(15) 0.0058(11) 0.0007(14)
F1 0.111(5) 0.051(3) 0.054(3) 0.019(2) -0.032(4) 0.004(3)
F2 0.065(4) 0.070(5) 0.056(5) -0.012(3) 0.038(3) -0.030(4)
F3 0.051(4) 0.058(4) 0.039(4) -0.013(4) 0.020(4) -0.002(3)
F4 0.031(2) 0.109(6) 0.058(4) 0.035(4) 0.009(3) 0.020(3)
F5 0.029(3) 0.048(3) 0.052(4) 0.012(2) 0.009(2) -0.004(2)
F6 0.106(6) 0.049(3) 0.052(4) -0.012(3) 0.049(4) -0.017(3)
P1' 0.026(2) 0.035(2) 0.023(2) -0.0019(17) 0.0101(17) -0.0057(17)
F1' 0.087(5) 0.069(4) 0.030(3) 0.012(3) 0.012(3) 0.039(4)
F2' 0.040(3) 0.056(3) 0.050(4) -0.013(3) 0.019(2) -0.017(3)
F3' 0.062(5) 0.058(5) 0.035(5) -0.014(5) 0.020(4) -0.008(4)
F4' 0.070(5) 0.060(4) 0.029(3) 0.018(2) 0.031(3) 0.011(3)
F5' 0.041(3) 0.096(6) 0.056(5) -0.022(4) 0.008(3) -0.023(4)
F6' 0.045(4) 0.034(3) 0.033(4) -0.007(3) 0.011(3) -0.011(3)
P1" 0.042(3) 0.043(2) 0.028(2) 0.0031(16) 0.015(2) -0.005(2)
F2" 0.080(5) 0.053(4) 0.052(4) -0.011(3) 0.047(3) -0.030(3)
F1" 0.056(3) 0.089(5) 0.042(3) 0.008(3) 0.007(3) -0.012(3)
F3" 0.057(4) 0.048(3) 0.070(5) 0.007(3) 0.032(3) 0.014(3)
F4" 0.052(3) 0.077(5) 0.034(2) 0.005(3) 0.004(2) 0.001(3)
F5" 0.047(5) 0.053(3) 0.071(5) 0.014(3) 0.034(4) -0.004(3)
F6" 0.047(4) 0.048(3) 0.071(5) -0.020(3) 0.023(4) -0.004(3)

loop_
_atom_type_symbol
_atom_type_description
_atom_type_scat_dispersion_real
_atom_type_scat_dispersion_imag
_atom_type_scat_source
C C 0.0033 0.0016 'International Tables Vol C Tables 4.2.6.8 and 6.1.1.4'
H H 0.0000 0.0000 'International Tables Vol C Tables 4.2.6.8 and 6.1.1.4'
O O 0.0106 0.0060 'International Tables Vol C Tables 4.2.6.8 and 6.1.1.4'
Cu Cu 0.3201 1.2651 'International Tables Vol C Tables 4.2.6.8 and 6.1.1.4'
N N 0.0061 0.0033 'International Tables Vol C Tables 4.2.6.8 and 6.1.1.4'
P P 0.1023 0.0942 'International Tables Vol C Tables 4.2.6.8 and 6.1.1.4'
F F 0.0171 0.0103 'International Tables Vol C Tables 4.2.6.8 and 6.1.1.4'

loop_
_geom_angle_atom_site_label_1
_geom_angle_atom_site_label_2
_geom_angle_atom_site_label_3
_geom_angle
_geom_angle_site_symmetry_1
_geom_angle_site_symmetry_3
_geom_angle_publ_flag
N1 Cu1 N3 161.96(6) . . ?
N1 Cu1 O2 92.85(6) . . ?
N3 Cu1 O2 99.05(6) . . ?
N1 Cu1 O1 95.93(6) . . ?
N3 Cu1 O1 95.01(6) . . ?
O2 Cu1 O1 101.21(5) . . ?
N1 C1 C2 122.97(18) . . ?
N1 C1 H1 118.5 . . ?
C2 C1 H1 118.5 . . ?
C1 C2 C3 118.90(19) . . ?
C1 C2 H2 120.6 . . ?
C3 C2 H2 120.6 . . ?
C2 C3 C4 118.76(18) . . ?
C2 C3 H3 120.6 . . ?
C4 C3 H3 120.6 . . ?
C3 C4 C5 119.80(18) . . ?
C3 C4 H4 120.1 . . ?
C5 C4 H4 120.1 . . ?
N1 C5 C4 121.48(17) . . ?
N1 C5 C6 117.03(15) . . ?
C4 C5 C6 121.49(16) . . ?
N2 C6 C5 113.17(15) . . ?
N2 C6 H6A 108.9 . . ?
C5 C6 H6A 108.9 . . ?
N2 C6 H6B 108.9 . . ?
C5 C6 H6B 108.9 . . ?
H6A C6 H6B 107.8 . . ?
O1 C7 N2 122.46(17) . . ?
O1 C7 C8 121.26(17) . . ?
N2 C7 C8 116.29(17) . . ?
C7 C8 H8A 109.5 . . ?
C7 C8 H8B 109.5 . . ?
H8A C8 H8B 109.5 . . ?
C7 C8 H8C 109.5 . . ?
H8A C8 H8C 109.5 . . ?
H8B C8 H8C 109.5 . . ?
N3 C9 C10 122.91(18) . . ?
N3 C9 H9 118.5 . . ?
C10 C9 H9 118.5 . . ?
C11 C10 C9 119.13(19) . . ?
C11 C10 H10 120.4 . . ?
C9 C10 H10 120.4 . . ?
C10 C11 C12 118.50(18) . . ?
C10 C11 H11 120.7 . . ?
C12 C11 H11 120.7 . . ?
C11 C12 C13 119.96(18) . . ?
C11 C12 H12 120.0 . . ?
C13 C12 H12 120.0 . . ?
N3 C13 C12 121.44(17) . . ?
N3 C13 C14 117.31(16) . . ?
C12 C13 C14 121.22(17) . . ?
N4 C14 C13 112.40(16) . . ?
N4 C14 H14A 109.1 . . ?
C13 C14 H14A 109.1 . . ?
N4 C14 H14B 109.1 . . ?
C13 C14 H14B 109.1 . . ?
H14A C14 H14B 107.9 . . ?
O2 C15 N4 122.36(18) . . ?
O2 C15 C16 120.81(17) . . ?
N4 C15 C16 116.83(16) . . ?
C15 C16 H16A 109.5 . . ?
C15 C16 H16B 109.5 . . ?
H16A C16 H16B 109.5 . . ?
C15 C16 H16C 109.5 . . ?
H16A C16 H16C 109.5 . . ?
H16B C16 H16C 109.5 . . ?
C1 N1 C5 118.09(16) . . ?
C1 N1 Cu1 119.68(12) . . ?
C5 N1 Cu1 122.08(12) . . ?
C7 N2 C6 122.72(15) . . ?
C7 N2 H2N 118.6 . . ?
C6 N2 H2N 118.6 . . ?
C9 N3 C13 118.03(16) . . ?
C9 N3 Cu1 118.29(12) . . ?
C13 N3 Cu1 123.21(13) . . ?
C15 N4 C14 122.28(16) . . ?
C15 N4 H4N 118.9 . . ?
C14 N4 H4N 118.9 . . ?
C7 O1 Cu1 133.29(12) . . ?
C15 O2 Cu1 130.73(13) . . ?
F1 P1 F5 90.7(3) . . ?
F1 P1 F2 91.1(3) . . ?
F5 P1 F2 178.1(4) . . ?
F1 P1 F6 89.7(3) . . ?
F5 P1 F6 90.1(3) . . ?
F2 P1 F6 90.3(3) . . ?
F1 P1 F3 90.2(3) . . ?
F5 P1 F3 90.0(3) . . ?
F2 P1 F3 89.6(3) . . ?
F6 P1 F3 179.8(4) . . ?
F1 P1 F4 179.0(4) . . ?
F5 P1 F4 88.5(3) . . ?
F2 P1 F4 89.6(3) . . ?
F6 P1 F4 90.9(3) . . ?
F3 P1 F4 89.1(3) . . ?
F1' P1' F5' 91.1(4) . . ?
F1' P1' F6' 90.6(3) . . ?
F5' P1' F6' 91.2(4) . . ?
F1' P1' F2' 90.4(3) . . ?
F5' P1' F2' 178.4(4) . . ?
F6' P1' F2' 89.1(3) . . ?
F1' P1' F3' 90.4(3) . . ?
F5' P1' F3' 90.5(4) . . ?
F6' P1' F3' 178.1(4) . . ?
F2' P1' F3' 89.3(4) . . ?
F1' P1' F4' 179.6(4) . . ?
F5' P1' F4' 89.0(3) . . ?
F6' P1' F4' 89.8(3) . . ?
F2' P1' F4' 89.5(3) . . ?
F3' P1' F4' 89.2(3) . . ?
F1" P1" F5" 91.5(4) . . ?
F1" P1" F3" 91.4(3) . . ?
F5" P1" F3" 90.0(3) . . ?
F1" P1" F6" 90.0(3) . . ?
F5" P1" F6" 90.0(4) . . ?
F3" P1" F6" 178.6(4) . . ?
F1" P1" F2" 89.5(4) . . ?
F5" P1" F2" 179.0(4) . . ?
F3" P1" F2" 89.7(3) . . ?
F6" P1" F2" 90.2(4) . . ?
F1" P1" F4" 179.4(4) . . ?
F5" P1" F4" 89.1(3) . . ?
F3" P1" F4" 88.7(3) . . ?
F6" P1" F4" 89.9(3) . . ?
F2" P1" F4" 89.8(3) . . ?

loop_
_geom_bond_atom_site_label_1
_geom_bond_atom_site_label_2
_geom_bond_distance
_geom_bond_site_symmetry_2
_geom_bond_publ_flag
Cu1 N1 1.9308(15) . ?
Cu1 N3 1.9320(15) . ?
Cu1 O2 2.2892(15) . ?
Cu1 O1 2.3077(14) . ?
C1 N1 1.348(2) . ?
C1 C2 1.377(3) . ?
C1 H1 0.9500 . ?
C2 C3 1.379(3) . ?
C2 H2 0.9500 . ?
C3 C4 1.380(3) . ?
C3 H3 0.9500 . ?
C4 C5 1.387(3) . ?
C4 H4 0.9500 . ?
C5 N1 1.349(2) . ?
C5 C6 1.506(3) . ?
C6 N2 1.455(2) . ?
C6 H6A 0.9900 . ?
C6 H6B 0.9900 . ?
C7 O1 1.231(2) . ?
C7 N2 1.336(2) . ?
C7 C8 1.505(3) . ?
C8 H8A 0.9800 . ?
C8 H8B 0.9800 . ?
C8 H8C 0.9800 . ?
C9 N3 1.346(2) . ?
C9 C10 1.379(3) . ?
C9 H9 0.9500 . ?
C10 C11 1.376(3) . ?
C10 H10 0.9500 . ?
C11 C12 1.380(3) . ?
C11 H11 0.9500 . ?
C12 C13 1.387(3) . ?
C12 H12 0.9500 . ?
C13 N3 1.350(2) . ?
C13 C14 1.504(3) . ?
C14 N4 1.461(2) . ?
C14 H14A 0.9900 . ?
C14 H14B 0.9900 . ?
C15 O2 1.227(2) . ?
C15 N4 1.337(2) . ?
C15 C16 1.501(3) . ?
C16 H16A 0.9800 . ?
C16 H16B 0.9800 . ?
C16 H16C 0.9800 . ?
N2 H2N 0.8800 . ?
N4 H4N 0.8800 . ?
P1 F1 1.576(4) . ?
P1 F5 1.583(4) . ?
P1 F2 1.584(4) . ?
P1 F6 1.587(4) . ?
P1 F3 1.597(4) . ?
P1 F4 1.597(4) . ?
P1' F1' 1.575(4) . ?
P1' F5' 1.576(4) . ?
P1' F6' 1.587(4) . ?
P1' F2' 1.590(4) . ?
P1' F3' 1.594(4) . ?
P1' F4' 1.598(4) . ?
P1" F1" 1.573(4) . ?
P1" F5" 1.586(4) . ?
P1" F3" 1.588(4) . ?
P1" F6" 1.589(4) . ?
P1" F2" 1.589(4) . ?
P1" F4" 1.593(4) . ?

loop_
_geom_hbond_atom_site_label_D
_geom_hbond_atom_site_label_H
_geom_hbond_atom_site_label_A
_geom_hbond_distance_DH
_geom_hbond_distance_HA
_geom_hbond_distance_DA
_geom_hbond_angle_DHA
_geom_hbond_site_symmetry_A
N2 H2N F1 0.88 2.78 3.570(10) 149.6 .
N2 H2N F6 0.88 2.25 3.061(10) 152.7 .
N2 H2N F6' 0.88 2.31 3.076(10) 145.2 .
N2 H2N F6" 0.88 2.60 3.311(10) 138.2 .
N4 H4N F3 0.88 2.45 3.205(10) 144.7 4_576
N4 H4N F4 0.88 2.39 3.124(11) 140.8 4_576
N4 H4N F3' 0.88 2.42 3.191(11) 147.2 4_576
N4 H4N F4' 0.88 2.31 2.982(9) 133.4 4_576
N4 H4N F4" 0.88 2.03 2.880(6) 161.4 4_576

loop_
_geom_torsion_atom_site_label_1
_geom_torsion_atom_site_label_2
_geom_torsion_atom_site_label_3
_geom_torsion_atom_site_label_4
_geom_torsion
_geom_torsion_site_symmetry_1
_geom_torsion_site_symmetry_2
_geom_torsion_site_symmetry_3
_geom_torsion_site_symmetry_4
_geom_torsion_publ_flag
N1 C1 C2 C3 -1.1(3) . . . . ?
C1 C2 C3 C4 0.7(3) . . . . ?
C2 C3 C4 C5 0.1(3) . . . . ?
C3 C4 C5 N1 -0.5(3) . . . . ?
C3 C4 C5 C6 179.73(17) . . . . ?
N1 C5 C6 N2 -92.27(19) . . . . ?
C4 C5 C6 N2 87.6(2) . . . . ?
N3 C9 C10 C11 -0.6(3) . . . . ?
C9 C10 C11 C12 1.4(3) . . . . ?
C10 C11 C12 C13 -0.7(3) . . . . ?
C11 C12 C13 N3 -1.0(3) . . . . ?
C11 C12 C13 C14 -178.74(18) . . . . ?
N3 C13 C14 N4 -91.58(19) . . . . ?
C12 C13 C14 N4 86.3(2) . . . . ?
C2 C1 N1 C5 0.8(3) . . . . ?
C2 C1 N1 Cu1 176.51(15) . . . . ?
C4 C5 N1 C1 0.0(3) . . . . ?
C6 C5 N1 C1 179.86(15) . . . . ?
C4 C5 N1 Cu1 -175.60(13) . . . . ?
C6 C5 N1 Cu1 4.2(2) . . . . ?
N3 Cu1 N1 C1 100.3(2) . . . . ?
O2 Cu1 N1 C1 -31.11(14) . . . . ?
O1 Cu1 N1 C1 -132.70(14) . . . . ?
N3 Cu1 N1 C5 -84.2(2) . . . . ?
O2 Cu1 N1 C5 144.46(14) . . . . ?
O1 Cu1 N1 C5 42.87(14) . . . . ?
O1 C7 N2 C6 -7.0(3) . . . . ?
C8 C7 N2 C6 172.89(17) . . . . ?
C5 C6 N2 C7 84.1(2) . . . . ?
C10 C9 N3 C13 -1.0(3) . . . . ?
C10 C9 N3 Cu1 171.34(15) . . . . ?
C12 C13 N3 C9 1.8(3) . . . . ?
C14 C13 N3 C9 179.66(16) . . . . ?
C12 C13 N3 Cu1 -170.18(14) . . . . ?
C14 C13 N3 Cu1 7.7(2) . . . . ?
N1 Cu1 N3 C9 91.8(2) . . . . ?
O2 Cu1 N3 C9 -137.54(14) . . . . ?
O1 Cu1 N3 C9 -35.32(14) . . . . ?
N1 Cu1 N3 C13 -96.2(2) . . . . ?
O2 Cu1 N3 C13 34.41(14) . . . . ?
O1 Cu1 N3 C13 136.62(14) . . . . ?
O2 C15 N4 C14 1.4(3) . . . . ?
C16 C15 N4 C14 -178.89(17) . . . . ?
C13 C14 N4 C15 84.5(2) . . . . ?
N2 C7 O1 Cu1 -12.1(3) . . . . ?
C8 C7 O1 Cu1 168.07(14) . . . . ?
N1 Cu1 O1 C7 -26.01(19) . . . . ?
N3 Cu1 O1 C7 139.62(18) . . . . ?
O2 Cu1 O1 C7 -120.11(18) . . . . ?
N4 C15 O2 Cu1 -32.9(3) . . . . ?
C16 C15 O2 Cu1 147.44(15) . . . . ?
N1 Cu1 O2 C15 160.92(18) . . . . ?
N3 Cu1 O2 C15 -5.47(19) . . . . ?
O1 Cu1 O2 C15 -102.46(18) . . . . ?
